data_7006832
loop_
_publ_author_name
'Adams, Christopher J.'
'Baber, R. Angharad'
'Connelly, Neil G.'
'Harding, Phimphaka'
'Hayward, Owen D.'
'Kandiah, Mathivathani'
'Orpen, A. Guy'

_publ_section_title
;
 Triazenide-bridged rhodium-palladium complexes:
 [I2Rh(mu-p-MeC6H4NNNC6H4Me-p)2Pd(eta(3)-C3H5)]-, a stable paramagnetic
 [RhPd]4+ species with a localised Rh(II) centre.
;
_journal_issue 14
_journal_name_full 'Dalton transactions (Cambridge, England : 2003)'
_journal_page_first 1749
_journal_page_last 1757
_journal_paper_doi 10.1039/b514513a
_journal_year 2006
_chemical_formula_sum 'C49 H45 Cl3 N6 O2 P Pd Rh'
_chemical_formula_weight 1096.54
_chemical_name_systematic
;
?
;
_space_group_IT_number 2
_symmetry_cell_setting triclinic
_symmetry_space_group_name_Hall '-P 1'
_symmetry_space_group_name_H-M 'P -1'
_atom_sites_solution_hydrogens geom
_atom_sites_solution_primary direct
_atom_sites_solution_secondary difmap
_audit_creation_method SHELXL-97
_cell_angle_alpha 105.290(15)
_cell_angle_beta 104.369(14)
_cell_angle_gamma 104.954(17)
_cell_formula_units_Z 2
_cell_length_a 12.3160(19)
_cell_length_b 12.5698(9)
_cell_length_c 17.359(2)
_cell_measurement_temperature 293(2)
_cell_volume 2355.9(7)
_computing_cell_refinement 'SAINT (Siemens, 1995b)'
_computing_data_collection 'SMART (Siemens, 1995b)'
_computing_data_reduction 'SAINT (Siemens, 1995b)'
_computing_molecular_graphics 'SHELXL-97 (Sheldrick, 1997)'
_computing_publication_material 'SHELXL-97 (Sheldrick, 1997)'
_computing_structure_refinement 'SHELXL-97 (Sheldrick, 1997)'
_computing_structure_solution 'SHELXS-97 (Sheldrick, 1990)'
_diffrn_ambient_temperature 293(2)
_diffrn_measured_fraction_theta_full 0.984
_diffrn_measured_fraction_theta_max 0.984
_diffrn_radiation_monochromator graphite
_diffrn_radiation_source 'fine-focus sealed tube'
_diffrn_radiation_type MoK\a
_diffrn_radiation_wavelength 0.71073
_diffrn_reflns_av_R_equivalents 0.0302
_diffrn_reflns_av_sigmaI/netI 0.0493
_diffrn_reflns_limit_h_max 15
_diffrn_reflns_limit_h_min -15
_diffrn_reflns_limit_k_max 16
_diffrn_reflns_limit_k_min -16
_diffrn_reflns_limit_l_max 22
_diffrn_reflns_limit_l_min -22
_diffrn_reflns_number 20155
_diffrn_reflns_theta_full 27.48
_diffrn_reflns_theta_max 27.48
_diffrn_reflns_theta_min 1.79
_diffrn_standards_decay_% 0
_exptl_absorpt_coefficient_mu 0.982
_exptl_absorpt_correction_T_max 0.849559
_exptl_absorpt_correction_T_min 0.707649
_exptl_absorpt_correction_type empirical
_exptl_absorpt_process_details 'SADABS, Sheldrick 1996'
_exptl_crystal_colour Red
_exptl_crystal_density_diffrn 1.546
_exptl_crystal_density_method 'not measured'
_exptl_crystal_description Block
_exptl_crystal_F_000 1108
_exptl_crystal_size_max 0.32
_exptl_crystal_size_mid 0.2
_exptl_crystal_size_min 0.18
_refine_diff_density_max 0.580
_refine_diff_density_min -1.016
_refine_diff_density_rms 0.085
_refine_ls_extinction_method none
_refine_ls_goodness_of_fit_ref 1.013
_refine_ls_hydrogen_treatment mixed
_refine_ls_matrix_type full
_refine_ls_number_parameters 582
_refine_ls_number_reflns 10641
_refine_ls_number_restraints 1
_refine_ls_restrained_S_all 1.015
_refine_ls_R_factor_all 0.0560
_refine_ls_R_factor_gt 0.0344
_refine_ls_shift/su_max 0.010
_refine_ls_shift/su_mean 0.000
_refine_ls_structure_factor_coef Fsqd
_refine_ls_weighting_details 'calc w=1/[\s^2^(Fo^2^)+(0.0438P)^2^+0.0357P] where P=(Fo^2^+2Fc^2^)/3'
_refine_ls_weighting_scheme calc
_refine_ls_wR_factor_gt 0.0786
_refine_ls_wR_factor_ref 0.0854
_reflns_number_gt 8088
_reflns_number_total 10641
_reflns_threshold_expression >2sigma(I)
_cod_data_source_file b514513a.txt
_cod_data_source_block 2
_cod_depositor_comments
;
The following automatic conversions were performed:
'_symmetry_cell_setting' value 'Triclinic' changed to 'triclinic'
according to '/home/saulius/struct/CIF-dictionaries/cif_core.dic'
dictionary named 'cif_core.dic' version 2.4.1 from
2010-06-29.

'_exptl_absorpt_correction_type' value 'Empirical' changed to
'empirical' according to
'/home/saulius/struct/CIF-dictionaries/cif_core.dic' dictionary named
'cif_core.dic' version 2.4.1 from 2010-06-29.

Automatic conversion script
Id: cif_fix_enum 1527 2010-12-29 10:47:43Z saulius 
;
_cod_original_cell_volume 2355.9(5)
_cod_original_sg_symbol_H-M P-1
_cod_database_code 7006832

loop_
_symmetry_equiv_pos_as_xyz
'x, y, z'
'-x, -y, -z'

loop_
_atom_site_label
_atom_site_type_symbol
_atom_site_fract_x
_atom_site_fract_y
_atom_site_fract_z
_atom_site_U_iso_or_equiv
_atom_site_adp_type
_atom_site_occupancy
_atom_site_symmetry_multiplicity
_atom_site_calc_flag
_atom_site_refinement_flags
_atom_site_disorder_assembly
_atom_site_disorder_group
Pd1 Pd 0.915361(19) 0.324130(18) 0.276412(14) 0.01951(6) Uani 1 1 d . . .
Rh1 Rh 0.71082(2) 0.209843(19) 0.127967(15) 0.02193(7) Uani 1 1 d . . .
Cl1 Cl 0.81984(7) 0.34150(6) 0.37591(5) 0.02902(17) Uani 1 1 d . . .
P1 P 0.96555(7) 0.17226(6) 0.30689(5) 0.02114(16) Uani 1 1 d . . .
O1 O 0.5152(2) 0.1204(3) 0.1937(2) 0.0586(8) Uani 1 1 d . . .
O2 O 0.6988(3) -0.0365(2) 0.0488(2) 0.0661(9) Uani 1 1 d . . .
N3 N 1.0072(2) 0.3273(2) 0.19380(15) 0.0231(5) Uani 1 1 d . . .
N2 N 0.9625(2) 0.3106(2) 0.11412(16) 0.0235(5) Uani 1 1 d . . .
N1 N 0.8464(2) 0.2745(2) 0.07936(16) 0.0232(5) Uani 1 1 d . . .
N6 N 0.8787(2) 0.4697(2) 0.25375(16) 0.0223(5) Uani 1 1 d . . .
N5 N 0.7813(2) 0.4754(2) 0.20788(15) 0.0214(5) Uani 1 1 d . . .
N4 N 0.6956(2) 0.3765(2) 0.15893(15) 0.0213(5) Uani 1 1 d . . .
C1 C 0.5901(3) 0.1551(3) 0.1691(2) 0.0344(8) Uani 1 1 d . . .
C2 C 0.7072(3) 0.0576(3) 0.0821(2) 0.0369(8) Uani 1 1 d . . .
C11 C 1.1344(3) 0.3571(3) 0.22337(19) 0.0240(6) Uani 1 1 d . . .
C12 C 1.1971(3) 0.4192(3) 0.3090(2) 0.0280(7) Uani 1 1 d . . .
H12 H 1.1575 0.4466 0.3447 0.034 Uiso 1 1 calc R . .
C13 C 1.3190(3) 0.4406(3) 0.3416(2) 0.0323(7) Uani 1 1 d . . .
H13 H 1.3599 0.4818 0.3993 0.039 Uiso 1 1 calc R . .
C14 C 1.3802(3) 0.4019(3) 0.2902(2) 0.0342(8) Uani 1 1 d . . .
C15 C 1.3178(3) 0.3433(3) 0.2043(2) 0.0321(7) Uani 1 1 d . . .
H15 H 1.3584 0.3189 0.1685 0.039 Uiso 1 1 calc R . .
C16 C 1.1958(3) 0.3201(3) 0.1703(2) 0.0295(7) Uani 1 1 d . . .
H16 H 1.1555 0.2802 0.1124 0.035 Uiso 1 1 calc R . .
C17 C 1.5123(3) 0.4223(4) 0.3268(3) 0.0516(10) Uani 1 1 d . . .
H17A H 1.5359 0.4456 0.3875 0.077 Uiso 1 1 calc R . .
H17B H 1.5575 0.4832 0.3118 0.077 Uiso 1 1 calc R . .
H17C H 1.5270 0.3511 0.3043 0.077 Uiso 1 1 calc R . .
C21 C 0.8118(3) 0.2776(3) -0.00533(19) 0.0247(6) Uani 1 1 d . . .
C22 C 0.8886(3) 0.3484(3) -0.0328(2) 0.0303(7) Uani 1 1 d . . .
H22 H 0.9671 0.3916 0.0026 0.036 Uiso 1 1 calc R . .
C23 C 0.8486(3) 0.3547(3) -0.1130(2) 0.0357(8) Uani 1 1 d . . .
H23 H 0.9013 0.4024 -0.1305 0.043 Uiso 1 1 calc R . .
C24 C 0.7322(3) 0.2920(3) -0.1678(2) 0.0340(8) Uani 1 1 d . . .
C25 C 0.6581(3) 0.2198(3) -0.1403(2) 0.0344(8) Uani 1 1 d . . .
H25 H 0.5804 0.1746 -0.1764 0.041 Uiso 1 1 calc R . .
C26 C 0.6961(3) 0.2126(3) -0.0598(2) 0.0299(7) Uani 1 1 d . . .
H26 H 0.6437 0.1641 -0.0427 0.036 Uiso 1 1 calc R . .
C27 C 0.6869(4) 0.3065(4) -0.2523(2) 0.0494(10) Uani 1 1 d . . .
H27A H 0.6356 0.2315 -0.2943 0.074 Uiso 1 1 calc R . .
H27B H 0.7534 0.3379 -0.2690 0.074 Uiso 1 1 calc R . .
H27C H 0.6430 0.3594 -0.2472 0.074 Uiso 1 1 calc R . .
C31 C 0.9692(3) 0.5841(2) 0.29646(19) 0.0219(6) Uani 1 1 d . . .
C32 C 0.9844(3) 0.6660(3) 0.2561(2) 0.0270(7) Uani 1 1 d . . .
H32 H 0.9364 0.6467 0.2003 0.032 Uiso 1 1 calc R . .
C33 C 1.0720(3) 0.7771(3) 0.2996(2) 0.0315(7) Uani 1 1 d . . .
H33 H 1.0817 0.8314 0.2721 0.038 Uiso 1 1 calc R . .
C34 C 1.1449(3) 0.8083(3) 0.3827(2) 0.0294(7) Uani 1 1 d . . .
C35 C 1.1284(3) 0.7253(3) 0.4219(2) 0.0281(7) Uani 1 1 d . . .
H35 H 1.1760 0.7447 0.4778 0.034 Uiso 1 1 calc R . .
C36 C 1.0424(3) 0.6140(3) 0.37941(19) 0.0244(6) Uani 1 1 d . . .
H36 H 1.0338 0.5594 0.4066 0.029 Uiso 1 1 calc R . .
C37 C 1.2410(3) 0.9286(3) 0.4287(3) 0.0437(9) Uani 1 1 d . . .
H37A H 1.2583 0.9484 0.4888 0.065 Uiso 1 1 calc R . .
H37B H 1.2134 0.9860 0.4109 0.065 Uiso 1 1 calc R . .
H37C H 1.3120 0.9277 0.4154 0.065 Uiso 1 1 calc R . .
C41 C 0.5887(3) 0.3949(2) 0.11856(19) 0.0220(6) Uani 1 1 d . . .
C42 C 0.5676(3) 0.4994(2) 0.1467(2) 0.0253(7) Uani 1 1 d . . .
H42 H 0.6241 0.5610 0.1943 0.030 Uiso 1 1 calc R . .
C43 C 0.4632(3) 0.5131(3) 0.1048(2) 0.0276(7) Uani 1 1 d . . .
H43 H 0.4520 0.5845 0.1242 0.033 Uiso 1 1 calc R . .
C44 C 0.3751(3) 0.4227(3) 0.0344(2) 0.0253(6) Uani 1 1 d . . .
C45 C 0.3963(3) 0.3186(3) 0.0076(2) 0.0284(7) Uani 1 1 d . . .
H45 H 0.3387 0.2565 -0.0391 0.034 Uiso 1 1 calc R . .
C46 C 0.5006(3) 0.3037(3) 0.04795(19) 0.0259(7) Uani 1 1 d . . .
H46 H 0.5120 0.2326 0.0279 0.031 Uiso 1 1 calc R . .
C47 C 0.2598(3) 0.4365(3) -0.0097(2) 0.0365(8) Uani 1 1 d . . .
H47A H 0.2297 0.3875 -0.0685 0.055 Uiso 1 1 calc R . .
H47B H 0.2746 0.5171 -0.0053 0.055 Uiso 1 1 calc R . .
H47C H 0.2020 0.4138 0.0166 0.055 Uiso 1 1 calc R . .
C51 C 1.0588(3) 0.1170(3) 0.2512(2) 0.0248(6) Uani 1 1 d . . .
C52 C 1.0109(3) 0.0590(3) 0.1631(2) 0.0340(8) Uani 1 1 d . . .
H52 H 0.9350 0.0553 0.1337 0.041 Uiso 1 1 calc R . .
C53 C 1.0735(4) 0.0074(3) 0.1193(2) 0.0436(9) Uani 1 1 d . . .
H53 H 1.0391 -0.0340 0.0611 0.052 Uiso 1 1 calc R . .
C54 C 1.1894(4) 0.0176(4) 0.1629(3) 0.0478(10) Uani 1 1 d . . .
H54 H 1.2326 -0.0172 0.1338 0.057 Uiso 1 1 calc R . .
C55 C 1.2399(3) 0.0790(4) 0.2487(3) 0.0449(9) Uani 1 1 d . . .
H55 H 1.3183 0.0879 0.2770 0.054 Uiso 1 1 calc R . .
C56 C 1.1747(3) 0.1281(3) 0.2937(2) 0.0327(7) Uani 1 1 d . . .
H56 H 1.2088 0.1680 0.3520 0.039 Uiso 1 1 calc R . .
C61 C 1.0498(3) 0.2136(2) 0.41880(18) 0.0221(6) Uani 1 1 d . . .
C62 C 1.1066(3) 0.3316(3) 0.47055(19) 0.0255(7) Uani 1 1 d . . .
H62 H 1.0977 0.3898 0.4484 0.031 Uiso 1 1 calc R . .
C63 C 1.1758(3) 0.3629(3) 0.5544(2) 0.0276(7) Uani 1 1 d . . .
H63 H 1.2142 0.4419 0.5881 0.033 Uiso 1 1 calc R . .
C64 C 1.1880(3) 0.2775(3) 0.5878(2) 0.0323(7) Uani 1 1 d . . .
H64 H 1.2348 0.2988 0.6442 0.039 Uiso 1 1 calc R . .
C65 C 1.1310(3) 0.1594(3) 0.5381(2) 0.0325(7) Uani 1 1 d . . .
H65 H 1.1388 0.1018 0.5612 0.039 Uiso 1 1 calc R . .
C66 C 1.0624(3) 0.1276(3) 0.4537(2) 0.0299(7) Uani 1 1 d . . .
H66 H 1.0245 0.0486 0.4202 0.036 Uiso 1 1 calc R . .
C71 C 0.8419(3) 0.0376(2) 0.28532(19) 0.0240(6) Uani 1 1 d . . .
C72 C 0.7470(3) 0.0449(3) 0.3133(2) 0.0339(8) Uani 1 1 d . . .
H72 H 0.7433 0.1183 0.3388 0.041 Uiso 1 1 calc R . .
C73 C 0.6575(3) -0.0558(3) 0.3036(2) 0.0359(8) Uani 1 1 d . . .
H73 H 0.5959 -0.0494 0.3244 0.043 Uiso 1 1 calc R . .
C74 C 0.6594(3) -0.1661(3) 0.2631(2) 0.0336(8) Uani 1 1 d . . .
H74 H 0.5979 -0.2335 0.2550 0.040 Uiso 1 1 calc R . .
C75 C 0.7526(3) -0.1748(3) 0.2351(2) 0.0333(8) Uani 1 1 d . . .
H75 H 0.7548 -0.2484 0.2085 0.040 Uiso 1 1 calc R . .
C76 C 0.8441(3) -0.0738(3) 0.2463(2) 0.0326(7) Uani 1 1 d . . .
H76 H 0.9073 -0.0807 0.2276 0.039 Uiso 1 1 calc R . .
C101 C 1.5584(6) 0.2492(7) 0.5083(4) 0.145(4) Uani 1 1 d D . .
H10A H 1.6041 0.3235 0.5067 0.174 Uiso 1 1 calc R A 1
H10B H 1.6061 0.2362 0.5562 0.174 Uiso 1 1 calc R A 1
Cl2 Cl 1.43061(13) 0.26140(16) 0.52617(12) 0.1174(7) Uani 1 1 d . B .
Cl3 Cl 1.5382(4) 0.1407(3) 0.4180(3) 0.0681(15) Uani 0.58(2) 1 d P B 1
Cl3' Cl 1.5496(11) 0.170(2) 0.4184(5) 0.182(6) Uani 0.42(2) 1 d PD B 2

loop_
_atom_site_aniso_label
_atom_site_aniso_U_11
_atom_site_aniso_U_22
_atom_site_aniso_U_33
_atom_site_aniso_U_23
_atom_site_aniso_U_13
_atom_site_aniso_U_12
Pd1 0.01801(12) 0.01921(11) 0.02232(12) 0.00869(9) 0.00606(9) 0.00732(9)
Rh1 0.01870(12) 0.01702(11) 0.02759(13) 0.00776(9) 0.00470(10) 0.00534(9)
Cl1 0.0352(4) 0.0269(4) 0.0341(4) 0.0136(3) 0.0194(4) 0.0150(3)
P1 0.0209(4) 0.0199(4) 0.0231(4) 0.0084(3) 0.0062(3) 0.0081(3)
O1 0.0385(16) 0.0681(19) 0.078(2) 0.0389(17) 0.0285(16) 0.0106(14)
O2 0.0547(19) 0.0214(13) 0.091(2) -0.0029(14) -0.0029(17) 0.0135(13)
N3 0.0195(13) 0.0263(13) 0.0238(13) 0.0108(10) 0.0060(11) 0.0078(10)
N2 0.0237(14) 0.0247(13) 0.0246(13) 0.0108(10) 0.0075(11) 0.0106(11)
N1 0.0212(13) 0.0230(12) 0.0248(13) 0.0090(10) 0.0058(11) 0.0081(10)
N6 0.0194(13) 0.0215(12) 0.0263(13) 0.0093(10) 0.0051(11) 0.0089(10)
N5 0.0189(13) 0.0215(12) 0.0231(13) 0.0073(10) 0.0060(10) 0.0074(10)
N4 0.0168(12) 0.0180(12) 0.0258(13) 0.0065(10) 0.0038(10) 0.0051(10)
C1 0.0274(18) 0.0306(17) 0.040(2) 0.0141(15) 0.0051(16) 0.0063(14)
C2 0.0259(18) 0.0273(18) 0.046(2) 0.0088(15) -0.0015(16) 0.0078(14)
C11 0.0190(15) 0.0265(15) 0.0298(17) 0.0155(13) 0.0066(13) 0.0089(12)
C12 0.0227(16) 0.0324(17) 0.0299(17) 0.0123(14) 0.0098(14) 0.0087(13)
C13 0.0227(17) 0.0371(18) 0.0285(17) 0.0103(14) 0.0011(14) 0.0050(14)
C14 0.0217(17) 0.044(2) 0.039(2) 0.0224(16) 0.0089(15) 0.0086(15)
C15 0.0259(17) 0.0430(19) 0.0386(19) 0.0213(16) 0.0169(15) 0.0169(15)
C16 0.0262(17) 0.0362(18) 0.0297(17) 0.0171(14) 0.0097(14) 0.0109(14)
C17 0.027(2) 0.077(3) 0.050(2) 0.022(2) 0.0097(18) 0.019(2)
C21 0.0267(16) 0.0267(15) 0.0235(16) 0.0073(12) 0.0069(13) 0.0165(13)
C22 0.0251(17) 0.0371(18) 0.0293(17) 0.0126(14) 0.0081(14) 0.0119(14)
C23 0.037(2) 0.045(2) 0.0316(18) 0.0175(16) 0.0146(16) 0.0167(16)
C24 0.036(2) 0.045(2) 0.0254(17) 0.0096(15) 0.0098(15) 0.0254(17)
C25 0.0297(18) 0.0420(19) 0.0260(17) 0.0062(15) 0.0017(15) 0.0170(16)
C26 0.0257(17) 0.0326(17) 0.0291(17) 0.0075(14) 0.0065(14) 0.0123(14)
C27 0.046(2) 0.078(3) 0.030(2) 0.021(2) 0.0123(18) 0.029(2)
C31 0.0184(15) 0.0196(14) 0.0281(16) 0.0073(12) 0.0078(13) 0.0083(12)
C32 0.0210(16) 0.0311(16) 0.0294(17) 0.0141(13) 0.0054(13) 0.0094(13)
C33 0.0275(18) 0.0253(16) 0.042(2) 0.0166(14) 0.0084(15) 0.0079(13)
C34 0.0246(17) 0.0244(15) 0.0362(18) 0.0093(14) 0.0066(14) 0.0085(13)
C35 0.0245(17) 0.0294(16) 0.0247(16) 0.0052(13) 0.0035(13) 0.0092(13)
C36 0.0248(16) 0.0242(15) 0.0266(16) 0.0107(12) 0.0083(13) 0.0109(13)
C37 0.036(2) 0.0249(17) 0.053(2) 0.0089(16) 0.0008(18) 0.0022(15)
C41 0.0171(15) 0.0238(14) 0.0258(16) 0.0108(12) 0.0064(12) 0.0069(12)
C42 0.0184(15) 0.0194(14) 0.0310(17) 0.0044(12) 0.0029(13) 0.0052(12)
C43 0.0251(16) 0.0221(15) 0.0372(18) 0.0106(13) 0.0094(14) 0.0115(13)
C44 0.0230(16) 0.0274(15) 0.0303(17) 0.0137(13) 0.0102(13) 0.0118(13)
C45 0.0236(16) 0.0262(16) 0.0276(17) 0.0063(13) 0.0013(13) 0.0062(13)
C46 0.0247(16) 0.0213(14) 0.0288(16) 0.0059(12) 0.0046(13) 0.0104(13)
C47 0.0287(18) 0.0390(19) 0.041(2) 0.0134(16) 0.0049(16) 0.0177(15)
C51 0.0267(16) 0.0229(15) 0.0302(16) 0.0128(13) 0.0115(14) 0.0120(13)
C52 0.0346(19) 0.0384(19) 0.0280(17) 0.0097(15) 0.0095(15) 0.0144(15)
C53 0.056(3) 0.045(2) 0.033(2) 0.0096(16) 0.0203(19) 0.0214(19)
C54 0.059(3) 0.055(2) 0.050(2) 0.020(2) 0.032(2) 0.039(2)
C55 0.036(2) 0.061(2) 0.056(3) 0.028(2) 0.0217(19) 0.0323(19)
C56 0.0314(19) 0.0338(18) 0.0341(19) 0.0125(15) 0.0093(15) 0.0146(15)
C61 0.0204(15) 0.0242(15) 0.0232(15) 0.0092(12) 0.0076(12) 0.0090(12)
C62 0.0262(17) 0.0237(15) 0.0298(17) 0.0104(13) 0.0103(14) 0.0120(13)
C63 0.0245(16) 0.0243(15) 0.0276(16) 0.0029(13) 0.0049(13) 0.0085(13)
C64 0.0290(18) 0.0401(19) 0.0243(16) 0.0108(14) 0.0033(14) 0.0123(15)
C65 0.0327(19) 0.0327(17) 0.0335(18) 0.0192(15) 0.0052(15) 0.0116(14)
C66 0.0319(18) 0.0245(15) 0.0298(17) 0.0111(13) 0.0047(14) 0.0078(13)
C71 0.0228(16) 0.0216(14) 0.0225(15) 0.0072(12) 0.0022(12) 0.0056(12)
C72 0.0294(18) 0.0246(16) 0.045(2) 0.0063(14) 0.0132(16) 0.0100(14)
C73 0.0240(17) 0.0279(17) 0.055(2) 0.0125(16) 0.0161(16) 0.0068(14)
C74 0.0287(18) 0.0261(16) 0.0355(19) 0.0105(14) 0.0010(15) 0.0024(14)
C75 0.040(2) 0.0188(15) 0.0343(18) 0.0057(13) 0.0085(16) 0.0076(14)
C76 0.0370(19) 0.0252(16) 0.0394(19) 0.0113(14) 0.0173(16) 0.0128(14)
C101 0.072(4) 0.192(8) 0.101(5) -0.052(5) -0.007(4) 0.073(5)
Cl2 0.0564(8) 0.1232(14) 0.1171(13) -0.0316(11) 0.0152(9) 0.0316(9)
Cl3 0.0429(19) 0.074(3) 0.064(2) -0.0079(16) 0.0082(15) 0.0258(14)
Cl3' 0.116(6) 0.394(17) 0.077(5) 0.110(8) 0.051(5) 0.109(8)

loop_
_atom_type_symbol
_atom_type_description
_atom_type_scat_dispersion_real
_atom_type_scat_dispersion_imag
_atom_type_scat_source
C C 0.0033 0.0016 'International Tables Vol C Tables 4.2.6.8 and 6.1.1.4'
H H 0.0000 0.0000 'International Tables Vol C Tables 4.2.6.8 and 6.1.1.4'
N N 0.0061 0.0033 'International Tables Vol C Tables 4.2.6.8 and 6.1.1.4'
O O 0.0106 0.0060 'International Tables Vol C Tables 4.2.6.8 and 6.1.1.4'
P P 0.1023 0.0942 'International Tables Vol C Tables 4.2.6.8 and 6.1.1.4'
Cl Cl 0.1484 0.1585 'International Tables Vol C Tables 4.2.6.8 and 6.1.1.4'
Rh Rh -1.1178 0.9187 'International Tables Vol C Tables 4.2.6.8 and 6.1.1.4'
Pd Pd -0.9988 1.0072 'International Tables Vol C Tables 4.2.6.8 and 6.1.1.4'

loop_
_geom_angle_atom_site_label_1
_geom_angle_atom_site_label_2
_geom_angle_atom_site_label_3
_geom_angle
_geom_angle_site_symmetry_1
_geom_angle_site_symmetry_3
_geom_angle_publ_flag
N3 Pd1 N6 86.78(10) . . ?
N3 Pd1 P1 92.94(7) . . ?
N6 Pd1 P1 176.77(7) . . ?
N3 Pd1 Cl1 174.09(7) . . ?
N6 Pd1 Cl1 88.81(7) . . ?
P1 Pd1 Cl1 91.25(3) . . ?
N3 Pd1 Rh1 84.57(7) . . ?
N6 Pd1 Rh1 79.30(7) . . ?
P1 Pd1 Rh1 103.88(3) . . ?
Cl1 Pd1 Rh1 98.47(3) . . ?
C2 Rh1 C1 89.97(16) . . ?
C2 Rh1 N4 170.20(13) . . ?
C1 Rh1 N4 91.08(12) . . ?
C2 Rh1 N1 90.86(13) . . ?
C1 Rh1 N1 178.60(12) . . ?
N4 Rh1 N1 87.91(9) . . ?
C2 Rh1 Pd1 106.89(10) . . ?
C1 Rh1 Pd1 103.10(11) . . ?
N4 Rh1 Pd1 82.35(7) . . ?
N1 Rh1 Pd1 77.73(7) . . ?
C61 P1 C51 104.48(14) . . ?
C61 P1 C71 103.51(13) . . ?
C51 P1 C71 102.76(14) . . ?
C61 P1 Pd1 112.16(10) . . ?
C51 P1 Pd1 115.45(10) . . ?
C71 P1 Pd1 116.97(10) . . ?
N2 N3 C11 113.5(2) . . ?
N2 N3 Pd1 126.00(19) . . ?
C11 N3 Pd1 120.34(19) . . ?
N3 N2 N1 118.4(2) . . ?
N2 N1 C21 111.4(2) . . ?
N2 N1 Rh1 129.66(19) . . ?
C21 N1 Rh1 118.86(19) . . ?
N5 N6 C31 111.2(2) . . ?
N5 N6 Pd1 129.86(19) . . ?
C31 N6 Pd1 118.92(18) . . ?
N6 N5 N4 117.5(2) . . ?
N5 N4 C41 111.8(2) . . ?
N5 N4 Rh1 126.13(18) . . ?
C41 N4 Rh1 121.65(18) . . ?
O1 C1 Rh1 179.2(4) . . ?
O2 C2 Rh1 175.0(3) . . ?
C12 C11 C16 119.1(3) . . ?
C12 C11 N3 118.4(3) . . ?
C16 C11 N3 122.3(3) . . ?
C11 C12 C13 120.2(3) . . ?
C14 C13 C12 121.2(3) . . ?
C13 C14 C15 118.2(3) . . ?
C13 C14 C17 120.8(3) . . ?
C15 C14 C17 121.0(3) . . ?
C14 C15 C16 121.6(3) . . ?
C15 C16 C11 119.6(3) . . ?
C26 C21 C22 118.8(3) . . ?
C26 C21 N1 118.9(3) . . ?
C22 C21 N1 122.2(3) . . ?
C23 C22 C21 120.1(3) . . ?
C24 C23 C22 121.8(3) . . ?
C25 C24 C23 117.2(3) . . ?
C25 C24 C27 121.4(3) . . ?
C23 C24 C27 121.4(3) . . ?
C24 C25 C26 121.9(3) . . ?
C21 C26 C25 120.1(3) . . ?
C36 C31 C32 119.3(3) . . ?
C36 C31 N6 119.7(3) . . ?
C32 C31 N6 121.0(3) . . ?
C31 C32 C33 119.8(3) . . ?
C34 C33 C32 121.4(3) . . ?
C33 C34 C35 117.9(3) . . ?
C33 C34 C37 120.9(3) . . ?
C35 C34 C37 121.2(3) . . ?
C34 C35 C36 121.5(3) . . ?
C31 C36 C35 120.1(3) . . ?
C42 C41 C46 117.8(3) . . ?
C42 C41 N4 123.2(3) . . ?
C46 C41 N4 119.0(3) . . ?
C43 C42 C41 120.9(3) . . ?
C42 C43 C44 121.6(3) . . ?
C45 C44 C43 117.1(3) . . ?
C45 C44 C47 121.4(3) . . ?
C43 C44 C47 121.6(3) . . ?
C44 C45 C46 122.2(3) . . ?
C45 C46 C41 120.4(3) . . ?
C56 C51 C52 118.8(3) . . ?
C56 C51 P1 122.1(2) . . ?
C52 C51 P1 119.1(2) . . ?
C53 C52 C51 121.4(3) . . ?
C52 C53 C54 119.2(3) . . ?
C55 C54 C53 120.1(3) . . ?
C54 C55 C56 120.6(3) . . ?
C51 C56 C55 119.8(3) . . ?
C66 C61 C62 118.7(3) . . ?
C66 C61 P1 120.5(2) . . ?
C62 C61 P1 120.8(2) . . ?
C63 C62 C61 120.7(3) . . ?
C64 C63 C62 119.9(3) . . ?
C63 C64 C65 120.5(3) . . ?
C66 C65 C64 119.7(3) . . ?
C65 C66 C61 120.4(3) . . ?
C72 C71 C76 118.3(3) . . ?
C72 C71 P1 119.8(2) . . ?
C76 C71 P1 121.7(2) . . ?
C73 C72 C71 120.8(3) . . ?
C72 C73 C74 120.4(3) . . ?
C75 C74 C73 119.5(3) . . ?
C74 C75 C76 120.3(3) . . ?
C75 C76 C71 120.8(3) . . ?
Cl3' C101 Cl3 11.8(8) . . ?
Cl3' C101 Cl2 119.3(5) . . ?
Cl3 C101 Cl2 115.7(4) . . ?

loop_
_geom_bond_atom_site_label_1
_geom_bond_atom_site_label_2
_geom_bond_distance
_geom_bond_site_symmetry_2
_geom_bond_publ_flag
Pd1 N3 2.037(2) . ?
Pd1 N6 2.104(2) . ?
Pd1 P1 2.2991(8) . ?
Pd1 Cl1 2.3145(8) . ?
Pd1 Rh1 2.8298(8) . ?
Rh1 C2 1.853(3) . ?
Rh1 C1 1.858(4) . ?
Rh1 N4 2.090(2) . ?
Rh1 N1 2.126(3) . ?
P1 C61 1.819(3) . ?
P1 C51 1.828(3) . ?
P1 C71 1.838(3) . ?
O1 C1 1.145(4) . ?
O2 C2 1.136(4) . ?
N3 N2 1.292(3) . ?
N3 C11 1.434(4) . ?
N2 N1 1.307(3) . ?
N1 C21 1.440(4) . ?
N6 N5 1.296(3) . ?
N6 C31 1.436(4) . ?
N5 N4 1.305(3) . ?
N4 C41 1.437(4) . ?
C11 C12 1.386(4) . ?
C11 C16 1.392(4) . ?
C12 C13 1.392(4) . ?
C13 C14 1.378(5) . ?
C14 C15 1.383(5) . ?
C14 C17 1.516(5) . ?
C15 C16 1.391(4) . ?
C21 C26 1.384(4) . ?
C21 C22 1.388(4) . ?
C22 C23 1.388(4) . ?
C23 C24 1.388(5) . ?
C24 C25 1.380(5) . ?
C24 C27 1.511(5) . ?
C25 C26 1.393(4) . ?
C31 C36 1.387(4) . ?
C31 C32 1.389(4) . ?
C32 C33 1.396(4) . ?
C33 C34 1.386(5) . ?
C34 C35 1.387(4) . ?
C34 C37 1.515(4) . ?
C35 C36 1.388(4) . ?
C41 C42 1.391(4) . ?
C41 C46 1.396(4) . ?
C42 C43 1.388(4) . ?
C43 C44 1.391(4) . ?
C44 C45 1.383(4) . ?
C44 C47 1.513(4) . ?
C45 C46 1.386(4) . ?
C51 C56 1.387(4) . ?
C51 C52 1.400(4) . ?
C52 C53 1.373(5) . ?
C53 C54 1.394(5) . ?
C54 C55 1.374(5) . ?
C55 C56 1.397(5) . ?
C61 C66 1.394(4) . ?
C61 C62 1.395(4) . ?
C62 C63 1.381(4) . ?
C63 C64 1.372(4) . ?
C64 C65 1.388(5) . ?
C65 C66 1.386(4) . ?
C71 C72 1.387(4) . ?
C71 C76 1.396(4) . ?
C72 C73 1.386(4) . ?
C73 C74 1.388(4) . ?
C74 C75 1.371(5) . ?
C75 C76 1.393(4) . ?
C101 Cl3' 1.575(11) . ?
C101 Cl3 1.698(7) . ?
C101 Cl2 1.715(6) . ?

loop_
_geom_torsion_atom_site_label_1
_geom_torsion_atom_site_label_2
_geom_torsion_atom_site_label_3
_geom_torsion_atom_site_label_4
_geom_torsion
_geom_torsion_site_symmetry_1
_geom_torsion_site_symmetry_2
_geom_torsion_site_symmetry_3
_geom_torsion_site_symmetry_4
_geom_torsion_publ_flag
N1 Rh1 Pd1 N3 -12.67(9) . . . . ?
N4 Rh1 Pd1 N6 -14.46(10) . . . . ?
C1 Rh1 Pd1 P1 76.79(11) . . . . ?
C2 Rh1 Pd1 Cl1 -110.64(13) . . . . ?
